data_7002988
loop_
_publ_author_name
'Camm, Kenneth D.'
'El-Sokkary, Ahmed'
'Gott, Andrew L.'
'Stockley, Peter G.'
'Belyaeva, Tamara'
'McGowan, Patrick C.'

_publ_section_title
;
 Synthesis, molecular structure and evaluation of new organometallic
 ruthenium anticancer agents
;
_journal_issue 48
_journal_name_full 'Dalton Transactions'
_journal_page_first 10914
_journal_page_last 10925
_journal_paper_doi 10.1039/b918902e
_journal_year 2009
_chemical_formula_moiety 'C26 H24 Cl N3 O3 Ru'
_chemical_formula_sum 'C26 H24 Cl N3 O3 Ru'
_chemical_formula_weight 563.00
_chemical_name_systematic
;
?
;
_space_group_IT_number 14
_symmetry_cell_setting monoclinic
_symmetry_space_group_name_Hall '-P 2yn'
_symmetry_space_group_name_H-M 'P 1 21/n 1'
_atom_sites_solution_hydrogens geom
_atom_sites_solution_primary direct
_atom_sites_solution_secondary difmap
_audit_creation_method SHELXL-97
_cell_angle_alpha 90.00
_cell_angle_beta 102.5280(10)
_cell_angle_gamma 90.00
_cell_formula_units_Z 4
_cell_length_a 9.1990(2)
_cell_length_b 18.2030(4)
_cell_length_c 14.1460(3)
_cell_measurement_reflns_used 46871
_cell_measurement_temperature 150(2)
_cell_measurement_theta_max 27.48
_cell_measurement_theta_min 1.00
_cell_volume 2312.34(9)
_computing_cell_refinement 'DENZO-SMN (Otwinowski & Minor, 1996)'
_computing_data_collection 'COLLECT (Nonius, 2000)'
_computing_data_reduction
;
DENZO-SMN and COLLECT (Otwinowski & Minor, 1996)
;
_computing_molecular_graphics 'ORTEP-III (Farrugia, 2001)'
_computing_publication_material
;
local program
;
_computing_structure_refinement 'SHELXL-97 (Sheldrick, G. M. Acta Cryst. (2008). A64, 112--122)'
_computing_structure_solution 'SHELXS-97 (Sheldrick, G. M. Acta Cryst. (2008). A64, 112--122)'
_diffrn_ambient_temperature 150(2)
_diffrn_detector_area_resol_mean 9
_diffrn_measured_fraction_theta_full 0.998
_diffrn_measured_fraction_theta_max 0.998
_diffrn_measurement_device_type
;
Nonius KappaCCD area-detector diffractometer
;
_diffrn_measurement_method
;
phi and omega scans to fill the asymmetric unit
;
_diffrn_radiation_detector 'CCD plate'
_diffrn_radiation_monochromator graphite
_diffrn_radiation_probe x-ray
_diffrn_radiation_source 'fine-focus sealed tube'
_diffrn_radiation_type MoK\a
_diffrn_radiation_wavelength 0.71073
_diffrn_reflns_av_R_equivalents 0.1143
_diffrn_reflns_av_sigmaI/netI 0.0560
_diffrn_reflns_limit_h_max 11
_diffrn_reflns_limit_h_min -11
_diffrn_reflns_limit_k_max 23
_diffrn_reflns_limit_k_min -23
_diffrn_reflns_limit_l_max 18
_diffrn_reflns_limit_l_min -18
_diffrn_reflns_number 37107
_diffrn_reflns_theta_full 27.46
_diffrn_reflns_theta_max 27.46
_diffrn_reflns_theta_min 2.68
_diffrn_standards_decay_% 0
_diffrn_standards_interval_count 0
_diffrn_standards_interval_time 0
_diffrn_standards_number 0
_exptl_absorpt_coefficient_mu 0.828
_exptl_absorpt_correction_type none
_exptl_crystal_colour red
_exptl_crystal_density_diffrn 1.617
_exptl_crystal_density_method 'not measured'
_exptl_crystal_description prism
_exptl_crystal_F_000 1144
_exptl_crystal_size_max 0.12
_exptl_crystal_size_mid 0.10
_exptl_crystal_size_min 0.04
_refine_diff_density_max 1.020
_refine_diff_density_min -1.694
_refine_diff_density_rms 0.204
_refine_ls_extinction_method none
_refine_ls_goodness_of_fit_ref 1.057
_refine_ls_hydrogen_treatment constr
_refine_ls_matrix_type full
_refine_ls_number_parameters 310
_refine_ls_number_reflns 5286
_refine_ls_number_restraints 0
_refine_ls_restrained_S_all 1.057
_refine_ls_R_factor_all 0.0651
_refine_ls_R_factor_gt 0.0442
_refine_ls_shift/su_max 0.000
_refine_ls_shift/su_mean 0.000
_refine_ls_structure_factor_coef Fsqd
_refine_ls_weighting_details 'calc w=1/[\s^2^(Fo^2^)+(0.0675P)^2^+1.3679P] where P=(Fo^2^+2Fc^2^)/3'
_refine_ls_weighting_scheme calc
_refine_ls_wR_factor_gt 0.1115
_refine_ls_wR_factor_ref 0.1235
_reflns_number_gt 4153
_reflns_number_total 5286
_reflns_threshold_expression >2sigma(I)
_cod_data_source_file b918902e.txt
_cod_data_source_block kcrulig12
_cod_original_sg_symbol_H-M P21/n
_cod_database_code 7002988

loop_
_symmetry_equiv_pos_as_xyz
'x, y, z'
'-x+1/2, y+1/2, -z+1/2'
'-x, -y, -z'
'x-1/2, -y-1/2, z-1/2'

loop_
_atom_site_label
_atom_site_type_symbol
_atom_site_fract_x
_atom_site_fract_y
_atom_site_fract_z
_atom_site_U_iso_or_equiv
_atom_site_adp_type
_atom_site_occupancy
_atom_site_symmetry_multiplicity
_atom_site_calc_flag
_atom_site_refinement_flags
_atom_site_disorder_assembly
_atom_site_disorder_group
Ru1 Ru 0.23194(3) 0.186086(13) 0.216975(18) 0.03112(11) Uani 1 1 d . . .
Cl1 Cl 0.05060(9) 0.23179(4) 0.08056(6) 0.0388(2) Uani 1 1 d . . .
N2 N 0.1890(3) 0.08333(13) 0.14732(19) 0.0326(6) Uani 1 1 d . . .
C3 C 0.0701(4) 0.03631(17) 0.1495(2) 0.0333(7) Uani 1 1 d . . .
C4 C -0.0523(4) 0.06037(19) 0.1839(2) 0.0385(7) Uani 1 1 d . . .
H4 H -0.0548 0.1093 0.2070 0.046 Uiso 1 1 calc R . .
C5 C -0.1698(4) 0.0137(2) 0.1849(3) 0.0447(8) Uani 1 1 d . . .
H5 H -0.2524 0.0306 0.2091 0.054 Uiso 1 1 calc R . .
N6 N 0.3809(3) 0.18465(13) 0.1246(2) 0.0343(6) Uani 1 1 d . . .
C6 C -0.1688(4) -0.0585(2) 0.1504(3) 0.0451(8) Uani 1 1 d . . .
H6 H -0.2488 -0.0907 0.1536 0.054 Uiso 1 1 calc R . .
C7 C -0.0531(4) -0.08253(18) 0.1123(2) 0.0412(8) Uani 1 1 d . . .
H7 H -0.0555 -0.1309 0.0867 0.049 Uiso 1 1 calc R . .
C8 C 0.0705(4) -0.03643(17) 0.1103(2) 0.0359(7) Uani 1 1 d . . .
C9 C 0.1893(4) -0.05753(18) 0.0683(2) 0.0389(7) Uani 1 1 d . . .
H9 H 0.1929 -0.1060 0.0441 0.047 Uiso 1 1 calc R . .
C10 C 0.2984(4) -0.00917(17) 0.0622(2) 0.0387(7) Uani 1 1 d . . .
H10 H 0.3777 -0.0229 0.0326 0.046 Uiso 1 1 calc R . .
C11 C 0.2925(4) 0.06204(17) 0.1007(2) 0.0345(7) Uani 1 1 d . . .
O12 O 0.4888(3) 0.10541(13) 0.0311(2) 0.0502(6) Uani 1 1 d . . .
C12 C 0.4018(4) 0.11998(18) 0.0836(2) 0.0375(7) Uani 1 1 d . . .
C14 C 0.4665(4) 0.24663(17) 0.1092(2) 0.0344(7) Uani 1 1 d . . .
C15 C 0.4017(4) 0.31608(16) 0.1078(3) 0.0366(7) Uani 1 1 d . . .
H15 H 0.3007 0.3212 0.1126 0.044 Uiso 1 1 calc R . .
N16 N 0.4163(4) 0.45024(16) 0.1015(2) 0.0494(8) Uani 1 1 d . . .
C16 C 0.4867(4) 0.37721(18) 0.0996(2) 0.0392(7) Uani 1 1 d . . .
C17 C 0.6319(4) 0.37481(19) 0.0895(2) 0.0420(8) Uani 1 1 d . . .
H17 H 0.6864 0.4182 0.0834 0.050 Uiso 1 1 calc R . .
C18 C 0.6944(4) 0.30569(19) 0.0886(3) 0.0417(8) Uani 1 1 d . . .
H18 H 0.7942 0.3015 0.0812 0.050 Uiso 1 1 calc R . .
C19 C 0.6151(4) 0.24240(19) 0.0984(2) 0.0372(7) Uani 1 1 d . . .
H19 H 0.6613 0.1958 0.0978 0.045 Uiso 1 1 calc R . .
C20 C 0.3965(4) 0.1662(2) 0.3543(3) 0.0411(8) Uani 1 1 d . . .
C21 C 0.2556(4) 0.1373(2) 0.3603(2) 0.0418(8) Uani 1 1 d . . .
H21 H 0.2474 0.0866 0.3740 0.050 Uiso 1 1 calc R . .
C22 C 0.1267(4) 0.18212(19) 0.3463(3) 0.0419(8) Uani 1 1 d . . .
H22 H 0.0355 0.1619 0.3555 0.050 Uiso 1 1 calc R . .
C23 C 0.1324(4) 0.2558(2) 0.3192(2) 0.0423(8) Uani 1 1 d . . .
C24 C 0.2714(4) 0.28458(19) 0.3071(3) 0.0391(7) Uani 1 1 d . . .
H24 H 0.2774 0.3339 0.2863 0.047 Uiso 1 1 calc R . .
C25 C 0.3995(4) 0.24014(18) 0.3259(2) 0.0372(7) Uani 1 1 d . . .
H25 H 0.4915 0.2608 0.3191 0.045 Uiso 1 1 calc R . .
C26 C 0.5369(4) 0.1189(2) 0.3806(3) 0.0553(10) Uani 1 1 d . . .
H26 H 0.5578 0.1137 0.4527 0.066 Uiso 1 1 calc R . .
C27 C 0.6745(4) 0.1554(3) 0.3584(3) 0.0646(11) Uani 1 1 d . . .
H27A H 0.7611 0.1235 0.3799 0.097 Uiso 1 1 calc R . .
H27B H 0.6916 0.2026 0.3926 0.097 Uiso 1 1 calc R . .
H27C H 0.6593 0.1638 0.2885 0.097 Uiso 1 1 calc R . .
C28 C 0.5196(6) 0.0432(3) 0.3424(4) 0.0793(15) Uani 1 1 d . . .
H28A H 0.4362 0.0193 0.3631 0.119 Uiso 1 1 calc R . .
H28B H 0.6113 0.0155 0.3672 0.119 Uiso 1 1 calc R . .
H28C H 0.4999 0.0445 0.2715 0.119 Uiso 1 1 calc R . .
C29 C -0.0041(5) 0.3032(2) 0.3011(3) 0.0595(12) Uani 1 1 d . . .
H29A H -0.0928 0.2724 0.2813 0.089 Uiso 1 1 calc R . .
H29B H 0.0008 0.3386 0.2496 0.089 Uiso 1 1 calc R . .
H29C H -0.0095 0.3298 0.3605 0.089 Uiso 1 1 calc R . .
O16A O 0.4898(3) 0.50531(13) 0.09831(19) 0.0532(7) Uani 1 1 d . . .
O16B O 0.2864(4) 0.45187(17) 0.1072(4) 0.1151(18) Uani 1 1 d . . .

loop_
_atom_site_aniso_label
_atom_site_aniso_U_11
_atom_site_aniso_U_22
_atom_site_aniso_U_33
_atom_site_aniso_U_23
_atom_site_aniso_U_13
_atom_site_aniso_U_12
Ru1 0.03027(16) 0.02820(16) 0.03608(17) -0.00563(10) 0.00983(11) 0.00167(9)
Cl1 0.0359(4) 0.0378(4) 0.0420(5) -0.0035(3) 0.0069(3) 0.0071(3)
N2 0.0356(14) 0.0299(13) 0.0331(14) -0.0015(10) 0.0090(11) 0.0034(11)
C3 0.0400(17) 0.0288(15) 0.0297(16) -0.0021(12) 0.0045(13) 0.0015(13)
C4 0.0406(18) 0.0382(18) 0.0370(17) -0.0056(15) 0.0095(14) -0.0025(14)
C5 0.0421(19) 0.052(2) 0.0404(19) -0.0054(16) 0.0098(15) -0.0048(16)
N6 0.0328(14) 0.0302(14) 0.0423(16) -0.0022(11) 0.0133(12) 0.0047(10)
C6 0.045(2) 0.044(2) 0.045(2) 0.0038(16) 0.0063(16) -0.0093(16)
C7 0.050(2) 0.0322(17) 0.0376(18) 0.0020(14) 0.0014(15) -0.0039(14)
C8 0.0479(19) 0.0288(15) 0.0294(16) 0.0023(12) 0.0049(14) 0.0020(14)
C9 0.055(2) 0.0263(15) 0.0338(17) -0.0004(13) 0.0065(14) 0.0100(14)
C10 0.050(2) 0.0308(16) 0.0376(18) -0.0014(13) 0.0138(15) 0.0081(14)
C11 0.0392(17) 0.0287(15) 0.0361(17) 0.0005(13) 0.0093(13) 0.0084(13)
O12 0.0521(15) 0.0402(13) 0.0681(17) -0.0085(12) 0.0347(14) 0.0023(11)
C12 0.0382(17) 0.0370(18) 0.0393(18) -0.0005(14) 0.0127(14) 0.0084(14)
C14 0.0347(16) 0.0346(17) 0.0340(17) -0.0015(13) 0.0073(13) 0.0025(13)
C15 0.0331(17) 0.0328(17) 0.0437(19) -0.0039(13) 0.0082(14) 0.0031(13)
N16 0.0489(18) 0.0338(16) 0.063(2) -0.0043(14) 0.0070(15) 0.0022(14)
C16 0.0419(18) 0.0366(17) 0.0389(18) -0.0003(14) 0.0084(14) 0.0004(14)
C17 0.0442(19) 0.0407(19) 0.0407(19) 0.0014(15) 0.0080(15) -0.0071(15)
C18 0.0321(17) 0.053(2) 0.0413(19) 0.0035(15) 0.0117(15) 0.0003(14)
C19 0.0355(17) 0.0399(18) 0.0368(18) 0.0023(14) 0.0090(14) 0.0069(14)
C20 0.0427(19) 0.0403(18) 0.0395(18) -0.0053(15) 0.0075(15) 0.0016(15)
C21 0.053(2) 0.0389(18) 0.0367(18) -0.0045(14) 0.0165(15) -0.0050(15)
C22 0.0381(18) 0.052(2) 0.0386(19) -0.0128(15) 0.0143(15) -0.0069(15)
C23 0.0418(19) 0.047(2) 0.0377(18) -0.0156(15) 0.0072(15) 0.0080(15)
C24 0.0444(19) 0.0304(16) 0.0426(18) -0.0088(14) 0.0097(15) 0.0022(14)
C25 0.0371(17) 0.0369(17) 0.0375(18) -0.0077(14) 0.0076(14) -0.0071(14)
C26 0.051(2) 0.058(2) 0.058(2) 0.0092(19) 0.0133(19) 0.0184(19)
C27 0.044(2) 0.081(3) 0.069(3) 0.003(2) 0.013(2) 0.011(2)
C28 0.064(3) 0.067(3) 0.108(4) 0.001(3) 0.020(3) 0.016(2)
C29 0.050(2) 0.070(3) 0.058(3) -0.025(2) 0.010(2) 0.0212(19)
O16A 0.0767(19) 0.0347(13) 0.0494(15) 0.0027(11) 0.0167(13) -0.0052(13)
O16B 0.058(2) 0.0383(17) 0.254(6) -0.023(2) 0.046(3) 0.0055(15)

loop_
_atom_type_symbol
_atom_type_description
_atom_type_scat_dispersion_real
_atom_type_scat_dispersion_imag
_atom_type_scat_source
C C 0.0033 0.0016 'International Tables Vol C Tables 4.2.6.8 and 6.1.1.4'
H H 0.0000 0.0000 'International Tables Vol C Tables 4.2.6.8 and 6.1.1.4'
N N 0.0061 0.0033 'International Tables Vol C Tables 4.2.6.8 and 6.1.1.4'
O O 0.0106 0.0060 'International Tables Vol C Tables 4.2.6.8 and 6.1.1.4'
Cl Cl 0.1484 0.1585 'International Tables Vol C Tables 4.2.6.8 and 6.1.1.4'
Ru Ru -1.2594 0.8363 'International Tables Vol C Tables 4.2.6.8 and 6.1.1.4'

loop_
_geom_angle_atom_site_label_1
_geom_angle_atom_site_label_2
_geom_angle_atom_site_label_3
_geom_angle
_geom_angle_site_symmetry_1
_geom_angle_site_symmetry_3
_geom_angle_publ_flag
N6 Ru1 N2 77.23(10) . . ?
N6 Ru1 C25 89.32(12) . . ?
N2 Ru1 C25 140.10(11) . . ?
N6 Ru1 C21 129.03(12) . . ?
N2 Ru1 C21 92.52(11) . . ?
C25 Ru1 C21 67.14(13) . . ?
N6 Ru1 C24 109.09(12) . . ?
N2 Ru1 C24 172.00(12) . . ?
C25 Ru1 C24 37.74(12) . . ?
C21 Ru1 C24 79.69(13) . . ?
N6 Ru1 C20 97.47(12) . . ?
N2 Ru1 C20 106.70(12) . . ?
C25 Ru1 C20 37.42(13) . . ?
C21 Ru1 C20 37.61(13) . . ?
C24 Ru1 C20 68.12(13) . . ?
N6 Ru1 C22 164.80(13) . . ?
N2 Ru1 C22 106.33(11) . . ?
C25 Ru1 C22 78.54(13) . . ?
C21 Ru1 C22 37.27(13) . . ?
C24 Ru1 C22 66.28(13) . . ?
C20 Ru1 C22 67.33(13) . . ?
N6 Ru1 C23 144.96(12) . . ?
N2 Ru1 C23 137.28(12) . . ?
C25 Ru1 C23 67.32(13) . . ?
C21 Ru1 C23 66.80(13) . . ?
C24 Ru1 C23 37.36(13) . . ?
C20 Ru1 C23 79.93(13) . . ?
C22 Ru1 C23 36.12(13) . . ?
N6 Ru1 Cl1 86.43(8) . . ?
N2 Ru1 Cl1 84.55(7) . . ?
C25 Ru1 Cl1 132.49(9) . . ?
C21 Ru1 Cl1 142.89(10) . . ?
C24 Ru1 Cl1 100.52(9) . . ?
C20 Ru1 Cl1 168.64(9) . . ?
C22 Ru1 Cl1 108.50(10) . . ?
C23 Ru1 Cl1 90.73(9) . . ?
C11 N2 C3 118.8(3) . . ?
C11 N2 Ru1 114.1(2) . . ?
C3 N2 Ru1 127.0(2) . . ?
C4 C3 N2 120.8(3) . . ?
C4 C3 C8 119.7(3) . . ?
N2 C3 C8 119.4(3) . . ?
C5 C4 C3 120.4(3) . . ?
C5 C4 H4 119.8 . . ?
C3 C4 H4 119.8 . . ?
C4 C5 C6 120.7(3) . . ?
C4 C5 H5 119.6 . . ?
C6 C5 H5 119.6 . . ?
C12 N6 C14 119.6(3) . . ?
C12 N6 Ru1 117.1(2) . . ?
C14 N6 Ru1 123.2(2) . . ?
C7 C6 C5 120.1(3) . . ?
C7 C6 H6 119.9 . . ?
C5 C6 H6 119.9 . . ?
C6 C7 C8 121.0(3) . . ?
C6 C7 H7 119.5 . . ?
C8 C7 H7 119.5 . . ?
C9 C8 C7 123.1(3) . . ?
C9 C8 C3 118.8(3) . . ?
C7 C8 C3 118.0(3) . . ?
C10 C9 C8 120.3(3) . . ?
C10 C9 H9 119.8 . . ?
C8 C9 H9 119.8 . . ?
C9 C10 C11 118.8(3) . . ?
C9 C10 H10 120.6 . . ?
C11 C10 H10 120.6 . . ?
N2 C11 C10 123.4(3) . . ?
N2 C11 C12 116.7(3) . . ?
C10 C11 C12 119.8(3) . . ?
O12 C12 N6 128.3(3) . . ?
O12 C12 C11 119.1(3) . . ?
N6 C12 C11 112.3(3) . . ?
C15 C14 C19 118.0(3) . . ?
C15 C14 N6 118.2(3) . . ?
C19 C14 N6 123.8(3) . . ?
C16 C15 C14 118.9(3) . . ?
C16 C15 H15 120.5 . . ?
C14 C15 H15 120.5 . . ?
O16A N16 O16B 123.0(3) . . ?
O16A N16 C16 119.4(3) . . ?
O16B N16 C16 117.6(3) . . ?
C17 C16 C15 124.4(3) . . ?
C17 C16 N16 117.9(3) . . ?
C15 C16 N16 117.7(3) . . ?
C16 C17 C18 116.4(3) . . ?
C16 C17 H17 121.8 . . ?
C18 C17 H17 121.8 . . ?
C17 C18 C19 121.7(3) . . ?
C17 C18 H18 119.1 . . ?
C19 C18 H18 119.1 . . ?
C18 C19 C14 120.6(3) . . ?
C18 C19 H19 119.7 . . ?
C14 C19 H19 119.7 . . ?
C25 C20 C21 116.6(3) . . ?
C25 C20 C26 122.7(3) . . ?
C21 C20 C26 120.7(3) . . ?
C25 C20 Ru1 69.24(19) . . ?
C21 C20 Ru1 69.8(2) . . ?
C26 C20 Ru1 133.2(3) . . ?
C22 C21 C20 121.7(3) . . ?
C22 C21 Ru1 74.0(2) . . ?
C20 C21 Ru1 72.6(2) . . ?
C22 C21 H21 119.1 . . ?
C20 C21 H21 119.1 . . ?
Ru1 C21 H21 126.1 . . ?
C23 C22 C21 120.7(3) . . ?
C23 C22 Ru1 72.4(2) . . ?
C21 C22 Ru1 68.7(2) . . ?
C23 C22 H22 119.7 . . ?
C21 C22 H22 119.7 . . ?
Ru1 C22 H22 132.2 . . ?
C22 C23 C24 118.3(3) . . ?
C22 C23 C29 121.3(4) . . ?
C24 C23 C29 120.4(4) . . ?
C22 C23 Ru1 71.5(2) . . ?
C24 C23 Ru1 68.38(18) . . ?
C29 C23 Ru1 130.8(3) . . ?
C25 C24 C23 120.1(3) . . ?
C25 C24 Ru1 70.38(18) . . ?
C23 C24 Ru1 74.26(19) . . ?
C25 C24 H24 119.9 . . ?
C23 C24 H24 119.9 . . ?
Ru1 C24 H24 127.5 . . ?
C24 C25 C20 122.4(3) . . ?
C24 C25 Ru1 71.88(19) . . ?
C20 C25 Ru1 73.35(19) . . ?
C24 C25 H25 118.8 . . ?
C20 C25 H25 118.8 . . ?
Ru1 C25 H25 128.4 . . ?
C28 C26 C27 111.2(4) . . ?
C28 C26 C20 114.7(4) . . ?
C27 C26 C20 113.6(3) . . ?
C28 C26 H26 105.5 . . ?
C27 C26 H26 105.5 . . ?
C20 C26 H26 105.5 . . ?
C26 C27 H27A 109.5 . . ?
C26 C27 H27B 109.5 . . ?
H27A C27 H27B 109.5 . . ?
C26 C27 H27C 109.5 . . ?
H27A C27 H27C 109.5 . . ?
H27B C27 H27C 109.5 . . ?
C26 C28 H28A 109.5 . . ?
C26 C28 H28B 109.5 . . ?
H28A C28 H28B 109.5 . . ?
C26 C28 H28C 109.5 . . ?
H28A C28 H28C 109.5 . . ?
H28B C28 H28C 109.5 . . ?
C23 C29 H29A 109.5 . . ?
C23 C29 H29B 109.5 . . ?
H29A C29 H29B 109.5 . . ?
C23 C29 H29C 109.5 . . ?
H29A C29 H29C 109.5 . . ?
H29B C29 H29C 109.5 . . ?

loop_
_geom_bond_atom_site_label_1
_geom_bond_atom_site_label_2
_geom_bond_distance
_geom_bond_site_symmetry_2
_geom_bond_publ_flag
Ru1 N6 2.089(3) . ?
Ru1 N2 2.111(2) . ?
Ru1 C25 2.165(3) . ?
Ru1 C21 2.181(3) . ?
Ru1 C24 2.184(3) . ?
Ru1 C20 2.218(4) . ?
Ru1 C22 2.249(4) . ?
Ru1 C23 2.261(3) . ?
Ru1 Cl1 2.4088(8) . ?
N2 C11 1.329(4) . ?
N2 C3 1.394(4) . ?
C3 C4 1.391(5) . ?
C3 C8 1.436(4) . ?
C4 C5 1.377(5) . ?
C4 H4 0.9500 . ?
C5 C6 1.402(5) . ?
C5 H5 0.9500 . ?
N6 C12 1.345(4) . ?
N6 C14 1.419(4) . ?
C6 C7 1.366(5) . ?
C6 H6 0.9500 . ?
C7 C8 1.418(5) . ?
C7 H7 0.9500 . ?
C8 C9 1.405(5) . ?
C9 C10 1.352(5) . ?
C9 H9 0.9500 . ?
C10 C11 1.411(4) . ?
C10 H10 0.9500 . ?
C11 C12 1.512(5) . ?
O12 C12 1.233(4) . ?
C14 C15 1.396(4) . ?
C14 C19 1.410(4) . ?
C15 C16 1.380(5) . ?
C15 H15 0.9500 . ?
N16 O16A 1.215(4) . ?
N16 O16B 1.216(4) . ?
N16 C16 1.481(4) . ?
C16 C17 1.374(5) . ?
C17 C18 1.384(5) . ?
C17 H17 0.9500 . ?
C18 C19 1.386(5) . ?
C18 H18 0.9500 . ?
C19 H19 0.9500 . ?
C20 C25 1.407(5) . ?
C20 C21 1.418(5) . ?
C20 C26 1.530(5) . ?
C21 C22 1.417(5) . ?
C21 H21 0.9500 . ?
C22 C23 1.398(5) . ?
C22 H22 0.9500 . ?
C23 C24 1.426(5) . ?
C23 C29 1.500(5) . ?
C24 C25 1.407(5) . ?
C24 H24 0.9500 . ?
C25 H25 0.9500 . ?
C26 C28 1.476(6) . ?
C26 C27 1.521(6) . ?
C26 H26 1.0000 . ?
C27 H27A 0.9800 . ?
C27 H27B 0.9800 . ?
C27 H27C 0.9800 . ?
C28 H28A 0.9800 . ?
C28 H28B 0.9800 . ?
C28 H28C 0.9800 . ?
C29 H29A 0.9800 . ?
C29 H29B 0.9800 . ?
C29 H29C 0.9800 . ?

loop_
_geom_torsion_atom_site_label_1
_geom_torsion_atom_site_label_2
_geom_torsion_atom_site_label_3
_geom_torsion_atom_site_label_4
_geom_torsion
_geom_torsion_site_symmetry_1
_geom_torsion_site_symmetry_2
_geom_torsion_site_symmetry_3
_geom_torsion_site_symmetry_4
_geom_torsion_publ_flag
N6 Ru1 N2 C11 14.4(2) . . . . ?
C25 Ru1 N2 C11 -58.8(3) . . . . ?
C21 Ru1 N2 C11 -115.2(2) . . . . ?
C20 Ru1 N2 C11 -79.7(2) . . . . ?
C22 Ru1 N2 C11 -150.4(2) . . . . ?
C23 Ru1 N2 C11 -172.9(2) . . . . ?
Cl1 Ru1 N2 C11 101.9(2) . . . . ?
N6 Ru1 N2 C3 -168.6(3) . . . . ?
C25 Ru1 N2 C3 118.2(3) . . . . ?
C21 Ru1 N2 C3 61.8(3) . . . . ?
C20 Ru1 N2 C3 97.3(3) . . . . ?
C22 Ru1 N2 C3 26.6(3) . . . . ?
C23 Ru1 N2 C3 4.1(3) . . . . ?
Cl1 Ru1 N2 C3 -81.1(2) . . . . ?
C11 N2 C3 C4 -169.9(3) . . . . ?
Ru1 N2 C3 C4 13.2(4) . . . . ?
C11 N2 C3 C8 6.4(4) . . . . ?
Ru1 N2 C3 C8 -170.5(2) . . . . ?
N2 C3 C4 C5 179.3(3) . . . . ?
C8 C3 C4 C5 3.1(5) . . . . ?
C3 C4 C5 C6 -0.6(5) . . . . ?
N2 Ru1 N6 C12 -12.8(2) . . . . ?
C25 Ru1 N6 C12 129.3(3) . . . . ?
C21 Ru1 N6 C12 70.0(3) . . . . ?
C24 Ru1 N6 C12 162.1(2) . . . . ?
C20 Ru1 N6 C12 92.7(3) . . . . ?
C22 Ru1 N6 C12 92.6(5) . . . . ?
C23 Ru1 N6 C12 175.8(2) . . . . ?
Cl1 Ru1 N6 C12 -98.0(2) . . . . ?
N2 Ru1 N6 C14 171.6(3) . . . . ?
C25 Ru1 N6 C14 -46.3(3) . . . . ?
C21 Ru1 N6 C14 -105.7(3) . . . . ?
C24 Ru1 N6 C14 -13.6(3) . . . . ?
C20 Ru1 N6 C14 -82.9(3) . . . . ?
C22 Ru1 N6 C14 -83.1(5) . . . . ?
C23 Ru1 N6 C14 0.2(4) . . . . ?
Cl1 Ru1 N6 C14 86.3(2) . . . . ?
C4 C5 C6 C7 -2.3(5) . . . . ?
C5 C6 C7 C8 2.6(5) . . . . ?
C6 C7 C8 C9 -177.3(3) . . . . ?
C6 C7 C8 C3 -0.1(5) . . . . ?
C4 C3 C8 C9 174.6(3) . . . . ?
N2 C3 C8 C9 -1.7(4) . . . . ?
C4 C3 C8 C7 -2.8(4) . . . . ?
N2 C3 C8 C7 -179.1(3) . . . . ?
C7 C8 C9 C10 175.1(3) . . . . ?
C3 C8 C9 C10 -2.2(5) . . . . ?
C8 C9 C10 C11 1.4(5) . . . . ?
C3 N2 C11 C10 -7.5(5) . . . . ?
Ru1 N2 C11 C10 169.8(2) . . . . ?
C3 N2 C11 C12 168.5(3) . . . . ?
Ru1 N2 C11 C12 -14.3(3) . . . . ?
C9 C10 C11 N2 3.6(5) . . . . ?
C9 C10 C11 C12 -172.2(3) . . . . ?
C14 N6 C12 O12 -0.2(5) . . . . ?
Ru1 N6 C12 O12 -176.1(3) . . . . ?
C14 N6 C12 C11 -175.1(3) . . . . ?
Ru1 N6 C12 C11 9.1(4) . . . . ?
N2 C11 C12 O12 -171.7(3) . . . . ?
C10 C11 C12 O12 4.5(5) . . . . ?
N2 C11 C12 N6 3.7(4) . . . . ?
C10 C11 C12 N6 179.8(3) . . . . ?
C12 N6 C14 C15 148.6(3) . . . . ?
Ru1 N6 C14 C15 -35.8(4) . . . . ?
C12 N6 C14 C19 -33.7(5) . . . . ?
Ru1 N6 C14 C19 141.8(3) . . . . ?
C19 C14 C15 C16 -2.2(5) . . . . ?
N6 C14 C15 C16 175.6(3) . . . . ?
C14 C15 C16 C17 2.0(5) . . . . ?
C14 C15 C16 N16 -178.1(3) . . . . ?
O16A N16 C16 C17 -3.1(5) . . . . ?
O16B N16 C16 C17 177.6(4) . . . . ?
O16A N16 C16 C15 177.0(3) . . . . ?
O16B N16 C16 C15 -2.2(6) . . . . ?
C15 C16 C17 C18 -0.6(5) . . . . ?
N16 C16 C17 C18 179.6(3) . . . . ?
C16 C17 C18 C19 -0.6(5) . . . . ?
C17 C18 C19 C14 0.3(5) . . . . ?
C15 C14 C19 C18 1.2(5) . . . . ?
N6 C14 C19 C18 -176.5(3) . . . . ?
N6 Ru1 C20 C25 79.0(2) . . . . ?
N2 Ru1 C20 C25 157.83(19) . . . . ?
C21 Ru1 C20 C25 -130.5(3) . . . . ?
C24 Ru1 C20 C25 -28.6(2) . . . . ?
C22 Ru1 C20 C25 -101.1(2) . . . . ?
C23 Ru1 C20 C25 -65.6(2) . . . . ?
Cl1 Ru1 C20 C25 -30.5(6) . . . . ?
N6 Ru1 C20 C21 -150.5(2) . . . . ?
N2 Ru1 C20 C21 -71.7(2) . . . . ?
C25 Ru1 C20 C21 130.5(3) . . . . ?
C24 Ru1 C20 C21 101.9(2) . . . . ?
C22 Ru1 C20 C21 29.4(2) . . . . ?
C23 Ru1 C20 C21 64.8(2) . . . . ?
Cl1 Ru1 C20 C21 100.0(5) . . . . ?
N6 Ru1 C20 C26 -36.9(4) . . . . ?
N2 Ru1 C20 C26 42.0(4) . . . . ?
C25 Ru1 C20 C26 -115.9(4) . . . . ?
C21 Ru1 C20 C26 113.7(4) . . . . ?
C24 Ru1 C20 C26 -144.5(4) . . . . ?
C22 Ru1 C20 C26 143.1(4) . . . . ?
C23 Ru1 C20 C26 178.5(4) . . . . ?
Cl1 Ru1 C20 C26 -146.4(4) . . . . ?
C25 C20 C21 C22 -5.1(5) . . . . ?
C26 C20 C21 C22 173.2(3) . . . . ?
Ru1 C20 C21 C22 -57.8(3) . . . . ?
C25 C20 C21 Ru1 52.7(3) . . . . ?
C26 C20 C21 Ru1 -129.0(3) . . . . ?
N6 Ru1 C21 C22 170.42(18) . . . . ?
N2 Ru1 C21 C22 -114.0(2) . . . . ?
C25 Ru1 C21 C22 101.4(2) . . . . ?
C24 Ru1 C21 C22 64.1(2) . . . . ?
C20 Ru1 C21 C22 131.5(3) . . . . ?
C23 Ru1 C21 C22 27.36(19) . . . . ?
Cl1 Ru1 C21 C22 -29.7(3) . . . . ?
N6 Ru1 C21 C20 38.9(3) . . . . ?
N2 Ru1 C21 C20 114.5(2) . . . . ?
C25 Ru1 C21 C20 -30.10(19) . . . . ?
C24 Ru1 C21 C20 -67.4(2) . . . . ?
C22 Ru1 C21 C20 -131.5(3) . . . . ?
C23 Ru1 C21 C20 -104.2(2) . . . . ?
Cl1 Ru1 C21 C20 -161.24(16) . . . . ?
C20 C21 C22 C23 4.6(5) . . . . ?
Ru1 C21 C22 C23 -52.6(3) . . . . ?
C20 C21 C22 Ru1 57.1(3) . . . . ?
N6 Ru1 C22 C23 104.7(5) . . . . ?
N2 Ru1 C22 C23 -153.8(2) . . . . ?
C25 Ru1 C22 C23 67.1(2) . . . . ?
C21 Ru1 C22 C23 134.2(3) . . . . ?
C24 Ru1 C22 C23 29.5(2) . . . . ?
C20 Ru1 C22 C23 104.5(2) . . . . ?
Cl1 Ru1 C22 C23 -64.2(2) . . . . ?
N6 Ru1 C22 C21 -29.5(5) . . . . ?
N2 Ru1 C22 C21 72.0(2) . . . . ?
C25 Ru1 C22 C21 -67.2(2) . . . . ?
C24 Ru1 C22 C21 -104.8(2) . . . . ?
C20 Ru1 C22 C21 -29.7(2) . . . . ?
C23 Ru1 C22 C21 -134.2(3) . . . . ?
Cl1 Ru1 C22 C21 161.62(18) . . . . ?
C21 C22 C23 C24 -0.6(5) . . . . ?
Ru1 C22 C23 C24 -51.6(3) . . . . ?
C21 C22 C23 C29 178.0(3) . . . . ?
Ru1 C22 C23 C29 127.1(3) . . . . ?
C21 C22 C23 Ru1 50.9(3) . . . . ?
N6 Ru1 C23 C22 -153.8(2) . . . . ?
N2 Ru1 C23 C22 38.6(3) . . . . ?
C25 Ru1 C23 C22 -102.0(2) . . . . ?
C21 Ru1 C23 C22 -28.2(2) . . . . ?
C24 Ru1 C23 C22 -132.1(3) . . . . ?
C20 Ru1 C23 C22 -65.1(2) . . . . ?
Cl1 Ru1 C23 C22 121.4(2) . . . . ?
N6 Ru1 C23 C24 -21.7(3) . . . . ?
N2 Ru1 C23 C24 170.74(19) . . . . ?
C25 Ru1 C23 C24 30.1(2) . . . . ?
C21 Ru1 C23 C24 103.9(2) . . . . ?
C20 Ru1 C23 C24 67.0(2) . . . . ?
C22 Ru1 C23 C24 132.1(3) . . . . ?
Cl1 Ru1 C23 C24 -106.5(2) . . . . ?
N6 Ru1 C23 C29 90.5(4) . . . . ?
N2 Ru1 C23 C29 -77.1(4) . . . . ?
C25 Ru1 C23 C29 142.3(4) . . . . ?
C21 Ru1 C23 C29 -143.9(4) . . . . ?
C24 Ru1 C23 C29 112.2(5) . . . . ?
C20 Ru1 C23 C29 179.2(4) . . . . ?
C22 Ru1 C23 C29 -115.7(5) . . . . ?
Cl1 Ru1 C23 C29 5.7(4) . . . . ?
C22 C23 C24 C25 -2.4(5) . . . . ?
C29 C23 C24 C25 178.9(3) . . . . ?
Ru1 C23 C24 C25 -55.5(3) . . . . ?
C22 C23 C24 Ru1 53.0(3) . . . . ?
C29 C23 C24 Ru1 -125.6(3) . . . . ?
N6 Ru1 C24 C25 -62.1(2) . . . . ?
C21 Ru1 C24 C25 65.8(2) . . . . ?
C20 Ru1 C24 C25 28.4(2) . . . . ?
C22 Ru1 C24 C25 102.3(2) . . . . ?
C23 Ru1 C24 C25 130.9(3) . . . . ?
Cl1 Ru1 C24 C25 -151.97(19) . . . . ?
N6 Ru1 C24 C23 167.0(2) . . . . ?
C25 Ru1 C24 C23 -130.9(3) . . . . ?
C21 Ru1 C24 C23 -65.1(2) . . . . ?
C20 Ru1 C24 C23 -102.4(2) . . . . ?
C22 Ru1 C24 C23 -28.5(2) . . . . ?
Cl1 Ru1 C24 C23 77.2(2) . . . . ?
C23 C24 C25 C20 1.7(5) . . . . ?
Ru1 C24 C25 C20 -55.6(3) . . . . ?
C23 C24 C25 Ru1 57.3(3) . . . . ?
C21 C20 C25 C24 2.0(5) . . . . ?
C26 C20 C25 C24 -176.3(3) . . . . ?
Ru1 C20 C25 C24 54.9(3) . . . . ?
C21 C20 C25 Ru1 -52.9(3) . . . . ?
C26 C20 C25 Ru1 128.8(3) . . . . ?
N6 Ru1 C25 C24 123.3(2) . . . . ?
N2 Ru1 C25 C24 -167.69(19) . . . . ?
C21 Ru1 C25 C24 -103.2(2) . . . . ?
C20 Ru1 C25 C24 -133.4(3) . . . . ?
C22 Ru1 C25 C24 -65.9(2) . . . . ?
C23 Ru1 C25 C24 -29.8(2) . . . . ?
Cl1 Ru1 C25 C24 38.8(2) . . . . ?
N6 Ru1 C25 C20 -103.3(2) . . . . ?
N2 Ru1 C25 C20 -34.3(3) . . . . ?
C21 Ru1 C25 C20 30.2(2) . . . . ?
C24 Ru1 C25 C20 133.4(3) . . . . ?
C22 Ru1 C25 C20 67.5(2) . . . . ?
C23 Ru1 C25 C20 103.6(2) . . . . ?
Cl1 Ru1 C25 C20 172.20(16) . . . . ?
C25 C20 C26 C28 -138.2(4) . . . . ?
C21 C20 C26 C28 43.6(5) . . . . ?
Ru1 C20 C26 C28 -46.8(6) . . . . ?
C25 C20 C26 C27 -8.8(5) . . . . ?
C21 C20 C26 C27 173.0(3) . . . . ?
Ru1 C20 C26 C27 82.6(5) . . . . ?
